data_4346798
loop_
_publ_author_name
'Yu, Yang'
'Ma, Jian-Ping'
'Zhao, Chao-Wei'
'Yang, Jing'
'Zhang, Xiao-Meng'
'Liu, Qi-Kui'
'Dong, Yu-Bin'

_publ_section_title
;
 Copper(I) Metal-Organic Framework: Visual Sensor for Detecting Small
 Polar Aliphatic Volatile Organic Compounds.
;
_journal_issue 24
_journal_name_full 'Inorganic chemistry'
_journal_page_first 11590
_journal_page_last 11592
_journal_paper_doi 10.1021/acs.inorgchem.5b02150
_journal_volume 54
_journal_year 2015
_chemical_formula_sum 'C50 H44 Cu2 I2 N8 O2'
_chemical_formula_weight 1169.81
_space_group_IT_number 15
_space_group_name_Hall '-C 2yc'
_space_group_name_H-M_alt 'C 1 2/c 1'
_symmetry_cell_setting monoclinic
_symmetry_space_group_name_H-M 'C 1 2/c 1'
_atom_sites_solution_hydrogens geom
_atom_sites_solution_primary direct
_atom_sites_solution_secondary difmap
_audit_creation_method SHELXL-97
_cell_angle_alpha 90.00
_cell_angle_beta 113.180(4)
_cell_angle_gamma 90.00
_cell_formula_units_Z 4
_cell_length_a 26.963(6)
_cell_length_b 10.255(2)
_cell_length_c 18.684(4)
_cell_measurement_reflns_used 1524
_cell_measurement_temperature 173(2)
_cell_measurement_theta_max 26.145
_cell_measurement_theta_min 2.292
_cell_volume 4749.2(17)
_computing_cell_refinement 'Bruker SMART'
_computing_data_collection 'Bruker SMART'
_computing_data_reduction 'Bruker SAINT'
_computing_molecular_graphics 'Bruker SHELXTL'
_computing_publication_material 'Bruker SHELXTL'
_computing_structure_refinement 'SHELXL-97 (Sheldrick, 1997)'
_computing_structure_solution 'SHELXS-97 (Sheldrick, 1990)'
_diffrn_ambient_temperature 173(2)
_diffrn_measured_fraction_theta_full 0.998
_diffrn_measured_fraction_theta_max 0.998
_diffrn_measurement_device_type 'CCD area detector'
_diffrn_measurement_method 'phi and omega scans'
_diffrn_radiation_monochromator graphite
_diffrn_radiation_source 'fine-focus sealed tube'
_diffrn_radiation_type MoK\a
_diffrn_radiation_wavelength 0.71073
_diffrn_reflns_av_R_equivalents 0.0751
_diffrn_reflns_av_sigmaI/netI 0.1041
_diffrn_reflns_limit_h_max 32
_diffrn_reflns_limit_h_min -28
_diffrn_reflns_limit_k_max 11
_diffrn_reflns_limit_k_min -12
_diffrn_reflns_limit_l_max 22
_diffrn_reflns_limit_l_min -20
_diffrn_reflns_number 12061
_diffrn_reflns_theta_full 25.50
_diffrn_reflns_theta_max 25.50
_diffrn_reflns_theta_min 1.64
_exptl_absorpt_coefficient_mu 2.244
_exptl_absorpt_correction_T_max 0.8961
_exptl_absorpt_correction_T_min 0.7295
_exptl_absorpt_correction_type multi-scan
_exptl_absorpt_process_details sadabs
_exptl_crystal_colour yellow
_exptl_crystal_density_diffrn 1.636
_exptl_crystal_density_method 'not measured'
_exptl_crystal_description plan
_exptl_crystal_F_000 2320
_exptl_crystal_size_max 0.15
_exptl_crystal_size_mid 0.13
_exptl_crystal_size_min 0.05
_refine_diff_density_max 1.401
_refine_diff_density_min -1.036
_refine_diff_density_rms 0.123
_refine_ls_extinction_method none
_refine_ls_goodness_of_fit_ref 1.078
_refine_ls_hydrogen_treatment constr
_refine_ls_matrix_type full
_refine_ls_number_parameters 367
_refine_ls_number_reflns 4414
_refine_ls_number_restraints 85
_refine_ls_restrained_S_all 1.070
_refine_ls_R_factor_all 0.1419
_refine_ls_R_factor_gt 0.0811
_refine_ls_shift/su_max 0.001
_refine_ls_shift/su_mean 0.000
_refine_ls_structure_factor_coef Fsqd
_refine_ls_weighting_details 'calc w=1/[\s^2^(Fo^2^)+(0.0493P)^2^+40.0783P] where P=(Fo^2^+2Fc^2^)/3'
_refine_ls_weighting_scheme calc
_refine_ls_wR_factor_gt 0.1458
_refine_ls_wR_factor_ref 0.1672
_reflns_number_gt 2580
_reflns_number_total 4414
_reflns_threshold_expression >2sigma(I)
_cod_data_source_file ic5b02150_si_003.cif
_cod_data_source_block 3
_cod_depositor_comments
;
The following automatic conversions were performed:

data item '_symmetry_cell_setting' value 'Monoclinic' was changed to
'monoclinic' in accordance with the
/home/saulius/struct/COD-crude-data/automatic-downloads/DataCite-retrospective/ACS/depositions/lib/dictionaries/cif_core.dic
dictionary named 'cif_core.dic' version 2.4.2 last updated on
2011-04-26.

Automatic conversion script
Id: cif_fix_values 6909 2019-04-08 15:41:33Z antanas 
;
_cod_original_cell_volume 4749.0(18)
_cod_original_sg_symbol_H-M C2/c
_cod_database_code 4346798

loop_
_symmetry_equiv_pos_as_xyz
'x, y, z'
'-x, y, -z+1/2'
'x+1/2, y+1/2, z'
'-x+1/2, y+1/2, -z+1/2'
'-x, -y, -z'
'x, -y, z-1/2'
'-x+1/2, -y+1/2, -z'
'x+1/2, -y+1/2, z-1/2'

loop_
_atom_site_label
_atom_site_type_symbol
_atom_site_fract_x
_atom_site_fract_y
_atom_site_fract_z
_atom_site_U_iso_or_equiv
_atom_site_adp_type
_atom_site_occupancy
_atom_site_symmetry_multiplicity
_atom_site_calc_flag
_atom_site_refinement_flags
_atom_site_disorder_assembly
_atom_site_disorder_group
C1 C 0.0756(7) 0.192(2) 0.4481(11) 0.057(6) Uani 0.64(2) 1 d PU A 1
H1 H 0.0420 0.1517 0.4186 0.068 Uiso 0.64(2) 1 calc PR A 1
C2 C 0.1223(6) 0.1209(19) 0.4629(10) 0.046(5) Uani 0.64(2) 1 d PU A 1
H2 H 0.1211 0.0364 0.4415 0.055 Uiso 0.64(2) 1 calc PR A 1
C3 C 0.1715(3) 0.1786(10) 0.5110(5) 0.036(2) Uani 1 1 d . . .
C4 C 0.1679(4) 0.2842(9) 0.5509(5) 0.040(3) Uani 1 1 d . A .
H4 H 0.1990 0.3134 0.5935 0.048 Uiso 1 1 calc R . .
C5 C 0.1200(4) 0.3518(10) 0.5315(5) 0.048(3) Uani 1 1 d . . .
H5 H 0.1198 0.4258 0.5620 0.057 Uiso 1 1 calc R A .
C6 C 0.2224(3) 0.1039(9) 0.5292(5) 0.028(2) Uani 1 1 d . A .
C7 C 0.2666(3) 0.1226(9) 0.5981(5) 0.032(2) Uani 1 1 d . . .
H7 H 0.2646 0.1857 0.6341 0.039 Uiso 1 1 calc R A .
C8 C 0.3137(3) 0.0522(8) 0.6161(5) 0.026(2) Uani 1 1 d . A .
C9 C 0.3156(3) -0.0416(8) 0.5636(5) 0.031(2) Uani 1 1 d . . .
H9 H 0.3474 -0.0921 0.5757 0.038 Uiso 1 1 calc R A .
C10 C 0.2716(3) -0.0631(8) 0.4931(5) 0.0237(19) Uani 1 1 d . A .
C11 C 0.2255(3) 0.0122(8) 0.4778(5) 0.031(2) Uani 1 1 d . . .
H11 H 0.1953 -0.0004 0.4302 0.037 Uiso 1 1 calc R A .
C12 C 0.2729(3) -0.1599(8) 0.4373(5) 0.031(2) Uani 1 1 d . . .
C13 C 0.3027(4) -0.3170(9) 0.3836(6) 0.043(2) Uani 1 1 d . . .
C14 C 0.3306(4) -0.4137(10) 0.3621(7) 0.055(3) Uani 1 1 d . A .
H14 H 0.3669 -0.4353 0.3938 0.066 Uiso 1 1 calc R . .
C15 C 0.3029(6) -0.4761(11) 0.2926(8) 0.061(3) Uani 1 1 d . . .
H15 H 0.3200 -0.5448 0.2769 0.074 Uiso 1 1 calc R A .
C16 C 0.2512(6) -0.4416(10) 0.2455(7) 0.061(3) Uani 1 1 d . A .
H16 H 0.2342 -0.4839 0.1967 0.073 Uiso 1 1 calc R . .
C17 C 0.2236(5) -0.3497(9) 0.2662(6) 0.051(3) Uani 1 1 d . . .
H17 H 0.1872 -0.3299 0.2339 0.061 Uiso 1 1 calc R A .
C18 C 0.2501(4) -0.2847(8) 0.3365(6) 0.036(2) Uani 1 1 d . A .
C19 C 0.3608(4) 0.0683(10) 0.6914(5) 0.036(2) Uani 1 1 d D . .
C20 C 0.3662(17) 0.170(3) 0.740(2) 0.057(11) Uani 0.47(6) 1 d PDU A 3
H20 H 0.3401 0.2379 0.7256 0.068 Uiso 0.47(6) 1 calc PR A 3
C21 C 0.4086(14) 0.176(4) 0.810(3) 0.058(11) Uani 0.47(6) 1 d PDU A 3
H21 H 0.4107 0.2491 0.8423 0.069 Uiso 0.47(6) 1 calc PR A 3
C22 C 0.4521(12) 0.057(7) 0.7763(17) 0.074(14) Uani 0.47(6) 1 d PU A 3
H22 H 0.4879 0.0413 0.7803 0.089 Uiso 0.47(6) 1 calc PR A 3
C23 C 0.4130(11) 0.042(7) 0.7053(18) 0.073(14) Uani 0.47(6) 1 d PU A 3
H23 H 0.4222 0.0135 0.6637 0.087 Uiso 0.47(6) 1 calc PR A 3
C24 C 0.0825(9) 0.844(2) 0.2762(9) 0.134(9) Uani 0.75 1 d PDU B 5
H24A H 0.0505 0.7923 0.2722 0.161 Uiso 0.75 1 calc PR B 5
H24B H 0.0983 0.8015 0.2426 0.161 Uiso 0.75 1 calc PR B 5
C25 C 0.062(2) 0.982(3) 0.2413(19) 0.23(2) Uani 0.75 1 d PDU B 5
H25A H 0.0552 1.0350 0.2799 0.339 Uiso 0.75 1 calc PR B 5
H25B H 0.0288 0.9727 0.1947 0.339 Uiso 0.75 1 calc PR B 5
H25C H 0.0898 1.0241 0.2274 0.339 Uiso 0.75 1 calc PR B 5
C1' C 0.0835(9) 0.255(3) 0.4196(15) 0.025(7) Uani 0.36(2) 1 d PU A 2
H1' H 0.0574 0.2585 0.3676 0.030 Uiso 0.36(2) 1 calc PR A 2
C2' C 0.1291(9) 0.183(3) 0.4358(15) 0.030(7) Uani 0.36(2) 1 d PU A 2
H2' H 0.1327 0.1331 0.3951 0.036 Uiso 0.36(2) 1 calc PR A 2
C20' C 0.3563(13) 0.131(3) 0.7529(13) 0.043(7) Uani 0.53(6) 1 d PDU A 4
H20' H 0.3227 0.1689 0.7466 0.052 Uiso 0.53(6) 1 calc PR A 4
C21' C 0.3998(8) 0.140(3) 0.8253(19) 0.043(7) Uani 0.53(6) 1 d PDU A 4
H21' H 0.3953 0.1859 0.8667 0.052 Uiso 0.53(6) 1 calc PR A 4
C22' C 0.4426(11) -0.025(4) 0.7879(15) 0.048(7) Uani 0.53(6) 1 d PU A 4
H22' H 0.4685 -0.0935 0.8050 0.058 Uiso 0.53(6) 1 calc PR A 4
C23' C 0.4011(12) -0.034(3) 0.7176(14) 0.047(7) Uani 0.53(6) 1 d PU A 4
H23' H 0.3985 -0.1067 0.6851 0.057 Uiso 0.53(6) 1 calc PR A 4
C24' C 0.075(4) 0.961(10) 0.258(4) 0.17(5) Uani 0.25 1 d PDU C 6
H24C H 0.0841 1.0552 0.2595 0.209 Uiso 0.25 1 calc PR C 6
H24D H 0.0438 0.9539 0.2724 0.209 Uiso 0.25 1 calc PR C 6
C25' C 0.057(4) 0.915(10) 0.173(3) 0.23(2) Uani 0.25 1 d PD C 6
H25D H 0.0889 0.8831 0.1643 0.339 Uiso 0.25 1 calc PR C 6
H25E H 0.0410 0.9878 0.1378 0.339 Uiso 0.25 1 calc PR C 6
H25F H 0.0311 0.8443 0.1631 0.339 Uiso 0.25 1 calc PR C 6
Cu1 Cu 0.00554(5) 0.42218(15) 0.44664(7) 0.0530(4) Uani 1 1 d . . .
I1 I 0.03797(3) 0.67406(9) 0.45895(4) 0.0622(3) Uani 1 1 d . . .
N1 N 0.2320(3) -0.1872(7) 0.3715(4) 0.0343(18) Uani 1 1 d . A .
N2 N 0.3161(3) -0.2381(7) 0.4473(5) 0.041(2) Uani 1 1 d . A .
H2A H 0.3471 -0.2378 0.4878 0.049 Uiso 1 1 calc R . .
N3 N 0.0749(3) 0.3200(8) 0.4738(5) 0.045(2) Uani 1 1 d . A .
N4 N 0.4475(3) 0.0867(10) 0.8371(5) 0.054(3) Uani 1 1 d D . .
O1 O 0.1219(5) 0.8358(14) 0.3566(7) 0.078(3) Uani 0.75 1 d PDU B 5
H1A H 0.1513 0.8081 0.3571 0.118 Uiso 0.75 1 calc PR B 5
O1' O 0.1205(17) 0.898(4) 0.320(2) 0.092(13) Uani 0.25 1 d PDU C 6
H1'1 H 0.1143 0.8182 0.3199 0.138 Uiso 0.25 1 calc PR C 6

loop_
_atom_site_aniso_label
_atom_site_aniso_U_11
_atom_site_aniso_U_22
_atom_site_aniso_U_33
_atom_site_aniso_U_23
_atom_site_aniso_U_13
_atom_site_aniso_U_12
C1 0.052(7) 0.058(7) 0.057(7) -0.004(5) 0.018(5) 0.001(5)
C2 0.043(6) 0.042(7) 0.048(7) -0.004(5) 0.013(4) 0.002(4)
C3 0.018(4) 0.042(6) 0.038(5) -0.002(5) 0.000(4) -0.005(4)
C4 0.027(5) 0.040(6) 0.034(5) -0.007(5) -0.009(4) 0.016(4)
C5 0.048(7) 0.053(7) 0.034(6) -0.007(5) 0.008(5) 0.016(5)
C6 0.019(5) 0.033(5) 0.030(5) -0.001(4) 0.008(4) 0.002(4)
C7 0.025(5) 0.036(6) 0.032(5) -0.006(4) 0.008(4) -0.005(4)
C8 0.022(5) 0.032(5) 0.021(5) 0.005(4) 0.004(4) 0.000(4)
C9 0.025(5) 0.030(5) 0.038(5) 0.015(4) 0.012(4) 0.011(4)
C10 0.025(5) 0.018(5) 0.023(5) 0.008(4) 0.004(4) -0.002(4)
C11 0.019(5) 0.032(5) 0.033(5) -0.002(4) 0.001(4) -0.001(4)
C12 0.032(5) 0.022(5) 0.040(5) -0.002(4) 0.016(5) -0.010(4)
C13 0.048(6) 0.029(6) 0.058(7) -0.007(5) 0.028(5) -0.012(5)
C14 0.053(7) 0.035(7) 0.089(9) -0.007(6) 0.041(7) 0.000(5)
C15 0.099(11) 0.036(7) 0.075(9) -0.015(6) 0.061(8) -0.005(7)
C16 0.114(11) 0.025(7) 0.049(7) -0.006(5) 0.037(8) -0.006(6)
C17 0.087(9) 0.023(6) 0.043(6) -0.003(5) 0.027(6) 0.004(5)
C18 0.049(6) 0.022(5) 0.043(6) -0.006(4) 0.024(5) -0.001(4)
C19 0.029(5) 0.051(7) 0.025(5) 0.002(5) 0.005(4) 0.001(4)
C20 0.067(18) 0.024(14) 0.053(16) -0.004(13) -0.006(11) 0.009(14)
C21 0.069(18) 0.024(14) 0.053(16) -0.005(13) -0.005(11) 0.008(14)
C22 0.027(11) 0.15(4) 0.037(11) -0.002(18) 0.005(8) 0.024(17)
C23 0.027(11) 0.15(4) 0.035(11) -0.002(18) 0.007(8) 0.023(17)
C24 0.130(10) 0.136(10) 0.137(10) -0.005(5) 0.053(6) 0.001(5)
C25 0.23(2) 0.23(2) 0.23(2) 0.001(5) 0.090(9) -0.001(5)
C1' 0.020(8) 0.026(8) 0.026(8) -0.003(5) 0.006(5) 0.003(5)
C2' 0.028(8) 0.032(9) 0.029(8) -0.002(5) 0.010(5) 0.003(5)
C20' 0.034(10) 0.041(15) 0.030(10) 0.000(10) -0.013(8) 0.005(10)
C21' 0.037(10) 0.041(15) 0.029(10) -0.001(10) -0.011(8) 0.002(10)
C22' 0.044(11) 0.056(15) 0.026(9) -0.005(10) -0.005(7) 0.019(11)
C23' 0.044(11) 0.055(15) 0.026(9) -0.006(9) -0.004(8) 0.020(11)
C24' 0.17(5) 0.18(5) 0.17(5) 0.001(5) 0.07(2) 0.000(5)
C25' 0.23(2) 0.23(2) 0.23(2) 0.001(5) 0.090(9) -0.001(5)
Cu1 0.0239(7) 0.0940(12) 0.0344(7) -0.0009(7) 0.0042(6) 0.0189(7)
I1 0.0417(4) 0.0907(6) 0.0532(5) 0.0190(4) 0.0174(4) 0.0213(4)
N1 0.036(4) 0.030(5) 0.034(4) 0.000(4) 0.010(4) -0.003(4)
N2 0.031(5) 0.029(5) 0.061(6) -0.007(4) 0.017(4) 0.001(4)
N3 0.021(4) 0.064(6) 0.045(5) -0.030(5) 0.007(4) 0.001(4)
N4 0.037(5) 0.096(8) 0.028(5) 0.004(5) 0.010(4) -0.009(5)
O1 0.070(5) 0.076(5) 0.085(5) -0.010(4) 0.026(4) -0.001(4)
O1' 0.092(14) 0.092(14) 0.091(14) -0.003(5) 0.036(7) 0.000(5)

loop_
_atom_type_symbol
_atom_type_description
_atom_type_scat_dispersion_real
_atom_type_scat_dispersion_imag
_atom_type_scat_source
C C 0.0033 0.0016 'International Tables Vol C Tables 4.2.6.8 and 6.1.1.4'
H H 0.0000 0.0000 'International Tables Vol C Tables 4.2.6.8 and 6.1.1.4'
N N 0.0061 0.0033 'International Tables Vol C Tables 4.2.6.8 and 6.1.1.4'
O O 0.0106 0.0060 'International Tables Vol C Tables 4.2.6.8 and 6.1.1.4'
Cu Cu 0.3201 1.2651 'International Tables Vol C Tables 4.2.6.8 and 6.1.1.4'
I I -0.4742 1.8119 'International Tables Vol C Tables 4.2.6.8 and 6.1.1.4'

loop_
_geom_angle_atom_site_label_1
_geom_angle_atom_site_label_2
_geom_angle_atom_site_label_3
_geom_angle
_geom_angle_site_symmetry_1
_geom_angle_site_symmetry_3
C2 C1 N3 124.0(16) . .
C2 C1 H1 118.0 . .
N3 C1 H1 118.0 . .
C1 C2 C3 117.4(15) . .
C1 C2 H2 121.3 . .
C3 C2 H2 121.3 . .
C4 C3 C2 115.9(10) . .
C4 C3 C2' 108.7(13) . .
C2 C3 C2' 36.1(10) . .
C4 C3 C6 123.5(8) . .
C2 C3 C6 118.8(11) . .
C2' C3 C6 123.5(12) . .
C3 C4 C5 121.7(9) . .
C3 C4 H4 119.2 . .
C5 C4 H4 119.2 . .
N3 C5 C4 124.0(9) . .
N3 C5 H5 118.0 . .
C4 C5 H5 118.0 . .
C11 C6 C7 118.7(8) . .
C11 C6 C3 119.9(8) . .
C7 C6 C3 121.4(8) . .
C6 C7 C8 121.8(8) . .
C6 C7 H7 119.1 . .
C8 C7 H7 119.1 . .
C7 C8 C9 118.4(8) . .
C7 C8 C19 122.2(8) . .
C9 C8 C19 119.3(8) . .
C8 C9 C10 121.3(8) . .
C8 C9 H9 119.3 . .
C10 C9 H9 119.3 . .
C11 C10 C9 117.6(8) . .
C11 C10 C12 120.3(8) . .
C9 C10 C12 122.1(8) . .
C6 C11 C10 122.2(8) . .
C6 C11 H11 118.9 . .
C10 C11 H11 118.9 . .
N1 C12 N2 111.1(8) . .
N1 C12 C10 124.5(8) . .
N2 C12 C10 124.4(8) . .
N2 C13 C18 105.4(8) . .
N2 C13 C14 133.2(10) . .
C18 C13 C14 121.4(10) . .
C15 C14 C13 116.6(11) . .
C15 C14 H14 121.7 . .
C13 C14 H14 121.7 . .
C16 C15 C14 121.6(11) . .
C16 C15 H15 119.2 . .
C14 C15 H15 119.2 . .
C17 C16 C15 122.2(11) . .
C17 C16 H16 118.9 . .
C15 C16 H16 118.9 . .
C16 C17 C18 118.0(11) . .
C16 C17 H17 121.0 . .
C18 C17 H17 121.0 . .
C13 C18 N1 109.6(8) . .
C13 C18 C17 120.1(9) . .
N1 C18 C17 130.2(9) . .
C23 C19 C20 101(3) . .
C23 C19 C20' 111(2) . .
C20 C19 C20' 25(2) . .
C23 C19 C23' 37.5(18) . .
C20 C19 C23' 117(2) . .
C20' C19 C23' 111.0(18) . .
C23 C19 C8 126.6(15) . .
C20 C19 C8 123.2(17) . .
C20' C19 C8 121.6(14) . .
C23' C19 C8 119.2(13) . .
C21 C20 C19 120(3) . .
C21 C20 H20 119.8 . .
C19 C20 H20 119.8 . .
N4 C21 C20 125(3) . .
N4 C21 H21 117.5 . .
C20 C21 H21 117.5 . .
N4 C22 C23 128(2) . .
N4 C22 H22 116.0 . .
C23 C22 H22 116.0 . .
C22 C23 C19 121(2) . .
C22 C23 H23 119.3 . .
C19 C23 H23 119.3 . .
O1 C24 C25 118(2) . .
O1 C24 H24A 107.7 . .
C25 C24 H24A 107.7 . .
O1 C24 H24B 107.7 . .
C25 C24 H24B 107.7 . .
H24A C24 H24B 107.1 . .
C24 C25 H25A 109.5 . .
C24 C25 H25B 109.5 . .
H25A C25 H25B 109.5 . .
C24 C25 H25C 109.5 . .
H25A C25 H25C 109.5 . .
H25B C25 H25C 109.5 . .
N3 C1' C2' 122(2) . .
N3 C1' H1' 119.1 . .
C2' C1' H1' 119.1 . .
C1' C2' C3 123(2) . .
C1' C2' H2' 118.7 . .
C3 C2' H2' 118.7 . .
C19 C20' C21' 122(2) . .
C19 C20' H20' 119.1 . .
C21' C20' H20' 119.1 . .
N4 C21' C20' 121(3) . .
N4 C21' H21' 119.5 . .
C20' C21' H21' 119.5 . .
C23' C22' N4 120.1(18) . .
C23' C22' H22' 120.0 . .
N4 C22' H22' 120.0 . .
C22' C23' C19 120.5(18) . .
C22' C23' H23' 119.8 . .
C19 C23' H23' 119.7 . .
O1' C24' C25' 120(3) . .
O1' C24' H24C 107.3 . .
C25' C24' H24C 107.3 . .
O1' C24' H24D 107.3 . .
C25' C24' H24D 107.3 . .
H24C C24' H24D 106.9 . .
C24' C25' H25D 109.5 . .
C24' C25' H25E 109.5 . .
H25D C25' H25E 109.5 . .
C24' C25' H25F 109.5 . .
H25D C25' H25F 109.5 . .
H25E C25' H25F 109.5 . .
N3 Cu1 N4 119.9(3) . 8_455
N3 Cu1 Cu1 119.2(2) . 5_566
N4 Cu1 Cu1 120.9(3) 8_455 5_566
N3 Cu1 I1 104.3(3) . 5_566
N4 Cu1 I1 106.6(3) 8_455 5_566
Cu1 Cu1 I1 61.14(6) 5_566 5_566
N3 Cu1 I1 103.7(2) . .
N4 Cu1 I1 102.9(3) 8_455 .
Cu1 Cu1 I1 59.47(6) 5_566 .
I1 Cu1 I1 120.60(5) 5_566 .
Cu1 I1 Cu1 59.40(5) 5_566 .
C12 N1 C18 105.8(7) . .
C12 N2 C13 108.1(8) . .
C12 N2 H2A 126.0 . .
C13 N2 H2A 126.0 . .
C1' N3 C5 111.9(12) . .
C1' N3 C1 39.3(11) . .
C5 N3 C1 112.5(10) . .
C1' N3 Cu1 119.9(11) . .
C5 N3 Cu1 122.9(7) . .
C1 N3 Cu1 122.3(9) . .
C22 N4 C21 100(4) . .
C22 N4 C21' 113(2) . .
C21 N4 C21' 25(2) . .
C22 N4 C22' 40(2) . .
C21 N4 C22' 116(2) . .
C21' N4 C22' 112.5(19) . .
C22 N4 Cu1 126.9(14) . 8_556
C21 N4 Cu1 126.3(19) . 8_556
C21' N4 Cu1 119.6(15) . 8_556
C22' N4 Cu1 116.5(12) . 8_556
C24' O1' H1'1 109.5 . .

loop_
_geom_bond_atom_site_label_1
_geom_bond_atom_site_label_2
_geom_bond_distance
_geom_bond_site_symmetry_2
C1 C2 1.39(2) .
C1 N3 1.40(2) .
C1 H1 0.9500 .
C2 C3 1.407(18) .
C2 H2 0.9500 .
C3 C4 1.340(12) .
C3 C2' 1.42(3) .
C3 C6 1.489(12) .
C4 C5 1.382(12) .
C4 H4 0.9500 .
C5 N3 1.311(11) .
C5 H5 0.9500 .
C6 C11 1.369(12) .
C6 C7 1.381(11) .
C7 C8 1.383(11) .
C7 H7 0.9500 .
C8 C9 1.390(12) .
C8 C19 1.487(11) .
C9 C10 1.400(11) .
C9 H9 0.9500 .
C10 C11 1.394(11) .
C10 C12 1.451(12) .
C11 H11 0.9500 .
C12 N1 1.319(10) .
C12 N2 1.363(11) .
C13 N2 1.366(11) .
C13 C18 1.383(13) .
C13 C14 1.396(14) .
C14 C15 1.374(15) .
C14 H14 0.9500 .
C15 C16 1.370(15) .
C15 H15 0.9500 .
C16 C17 1.347(15) .
C16 H16 0.9500 .
C17 C18 1.392(13) .
C17 H17 0.9500 .
C18 N1 1.386(11) .
C19 C23 1.35(3) .
C19 C20 1.358(19) .
C19 C20' 1.362(18) .
C19 C23' 1.45(2) .
C20 C21 1.35(4) .
C20 H20 0.9500 .
C21 N4 1.332(16) .
C21 H21 0.9500 .
C22 N4 1.23(3) .
C22 C23 1.34(3) .
C22 H22 0.9500 .
C23 H23 0.9500 .
C24 O1 1.462(10) .
C24 C25 1.560(19) .
C24 H24A 0.9900 .
C24 H24B 0.9900 .
C25 H25A 0.9800 .
C25 H25B 0.9800 .
C25 H25C 0.9800 .
C1' N3 1.31(2) .
C1' C2' 1.36(3) .
C1' H1' 0.9500 .
C2' H2' 0.9500 .
C20' C21' 1.40(3) .
C20' H20' 0.9500 .
C21' N4 1.334(16) .
C21' H21' 0.9500 .
C22' C23' 1.35(2) .
C22' N4 1.45(3) .
C22' H22' 0.9500 .
C23' H23' 0.9500 .
C24' O1' 1.451(10) .
C24' C25' 1.55(2) .
C24' H24C 0.9900 .
C24' H24D 0.9900 .
C25' H25D 0.9800 .
C25' H25E 0.9800 .
C25' H25F 0.9800 .
Cu1 N3 2.026(7) .
Cu1 N4 2.032(8) 8_455
Cu1 Cu1 2.661(3) 5_566
Cu1 I1 2.6628(16) 5_566
Cu1 I1 2.7075(19) .
I1 Cu1 2.6628(16) 5_566
N2 H2A 0.8800 .
N4 Cu1 2.032(8) 8_556
O1 H1A 0.8400 .
O1' H1'1 0.8400 .

loop_
_geom_torsion_atom_site_label_1
_geom_torsion_atom_site_label_2
_geom_torsion_atom_site_label_3
_geom_torsion_atom_site_label_4
_geom_torsion
_geom_torsion_site_symmetry_1
_geom_torsion_site_symmetry_4
N3 C1 C2 C3 4(3) . .
C1 C2 C3 C4 14(2) . .
C1 C2 C3 C2' -73(2) . .
C1 C2 C3 C6 179.0(14) . .
C2 C3 C4 C5 -16.1(17) . .
C2' C3 C4 C5 22.3(18) . .
C6 C3 C4 C5 179.3(9) . .
C3 C4 C5 N3 -0.2(17) . .
C4 C3 C6 C11 -168.2(10) . .
C2 C3 C6 C11 27.6(15) . .
C2' C3 C6 C11 -14(2) . .
C4 C3 C6 C7 13.3(14) . .
C2 C3 C6 C7 -150.9(12) . .
C2' C3 C6 C7 167.0(17) . .
C11 C6 C7 C8 0.4(13) . .
C3 C6 C7 C8 178.9(8) . .
C6 C7 C8 C9 -1.3(13) . .
C6 C7 C8 C19 -177.7(8) . .
C7 C8 C9 C10 1.4(12) . .
C19 C8 C9 C10 177.9(8) . .
C8 C9 C10 C11 -0.5(12) . .
C8 C9 C10 C12 179.6(8) . .
C7 C6 C11 C10 0.5(13) . .
C3 C6 C11 C10 -178.1(8) . .
C9 C10 C11 C6 -0.4(12) . .
C12 C10 C11 C6 179.4(8) . .
C11 C10 C12 N1 -2.4(13) . .
C9 C10 C12 N1 177.5(8) . .
C11 C10 C12 N2 -179.8(8) . .
C9 C10 C12 N2 0.0(13) . .
N2 C13 C14 C15 178.3(10) . .
C18 C13 C14 C15 -1.0(15) . .
C13 C14 C15 C16 2.4(16) . .
C14 C15 C16 C17 -3.5(18) . .
C15 C16 C17 C18 2.9(16) . .
N2 C13 C18 N1 0.1(10) . .
C14 C13 C18 N1 179.5(9) . .
N2 C13 C18 C17 -178.9(8) . .
C14 C13 C18 C17 0.5(15) . .
C16 C17 C18 C13 -1.4(14) . .
C16 C17 C18 N1 179.8(10) . .
C7 C8 C19 C23 -155(4) . .
C9 C8 C19 C23 28(4) . .
C7 C8 C19 C20 -15(3) . .
C9 C8 C19 C20 169(3) . .
C7 C8 C19 C20' 15(2) . .
C9 C8 C19 C20' -162(2) . .
C7 C8 C19 C23' 160(2) . .
C9 C8 C19 C23' -16(2) . .
C23 C19 C20 C21 -35(5) . .
C20' C19 C20 C21 82(6) . .
C23' C19 C20 C21 1(5) . .
C8 C19 C20 C21 176.4(19) . .
C19 C20 C21 N4 0(4) . .
N4 C22 C23 C19 4(6) . .
C20 C19 C23 C22 35(5) . .
C20' C19 C23 C22 11(5) . .
C23' C19 C23 C22 -86(4) . .
C8 C19 C23 C22 -178(2) . .
N3 C1' C2' C3 -4(4) . .
C4 C3 C2' C1' -21(3) . .
C2 C3 C2' C1' 88(3) . .
C6 C3 C2' C1' -178(2) . .
C23 C19 C20' C21' -12(5) . .
C20 C19 C20' C21' -82(6) . .
C23' C19 C20' C21' 28(4) . .
C8 C19 C20' C21' 176.6(14) . .
C19 C20' C21' N4 -1(3) . .
N4 C22' C23' C19 -1(3) . .
C23 C19 C23' C22' 71(3) . .
C20 C19 C23' C22' -1(5) . .
C20' C19 C23' C22' -27(4) . .
C8 C19 C23' C22' -175.9(17) . .
N3 Cu1 I1 Cu1 -116.0(2) . 5_566
N4 Cu1 I1 Cu1 118.4(2) 8_455 5_566
I1 Cu1 I1 Cu1 0.0 5_566 5_566
N2 C12 N1 C18 -1.8(10) . .
C10 C12 N1 C18 -179.6(8) . .
C13 C18 N1 C12 1.1(10) . .
C17 C18 N1 C12 179.9(10) . .
N1 C12 N2 C13 1.9(10) . .
C10 C12 N2 C13 179.7(8) . .
C18 C13 N2 C12 -1.1(10) . .
C14 C13 N2 C12 179.5(11) . .
C2' C1' N3 C5 26(3) . .
C2' C1' N3 C1 -73(3) . .
C2' C1' N3 Cu1 -178.5(19) . .
C4 C5 N3 C1' -25(2) . .
C4 C5 N3 C1 17.3(17) . .
C4 C5 N3 Cu1 -179.5(8) . .
C2 C1 N3 C1' 78(3) . .
C2 C1 N3 C5 -19(2) . .
C2 C1 N3 Cu1 177.5(14) . .
N4 Cu1 N3 C1' 4.3(17) 8_455 .
Cu1 Cu1 N3 C1' -172.1(15) 5_566 .
I1 Cu1 N3 C1' 123.3(16) 5_566 .
I1 Cu1 N3 C1' -109.6(16) . .
N4 Cu1 N3 C5 156.6(8) 8_455 .
Cu1 Cu1 N3 C5 -19.8(9) 5_566 .
I1 Cu1 N3 C5 -84.4(8) 5_566 .
I1 Cu1 N3 C5 42.7(9) . .
N4 Cu1 N3 C1 -41.9(13) 8_455 .
Cu1 Cu1 N3 C1 141.7(12) 5_566 .
I1 Cu1 N3 C1 77.1(12) 5_566 .
I1 Cu1 N3 C1 -155.8(12) . .
C23 C22 N4 C21 -39(6) . .
C23 C22 N4 C21' -17(7) . .
C23 C22 N4 C22' 81(5) . .
C23 C22 N4 Cu1 169(3) . 8_556
C20 C21 N4 C22 37(5) . .
C20 C21 N4 C21' -88(7) . .
C20 C21 N4 C22' -2(5) . .
C20 C21 N4 Cu1 -171(2) . 8_556
C20' C21' N4 C22 15(5) . .
C20' C21' N4 C21 77(7) . .
C20' C21' N4 C22' -28(4) . .
C20' C21' N4 Cu1 -170.3(13) . 8_556
C23' C22' N4 C22 -71(3) . .
C23' C22' N4 C21 2(5) . .
C23' C22' N4 C21' 29(4) . .
C23' C22' N4 Cu1 172.4(17) . 8_556
